data_2021049
loop_
_publ_author_name
'Kassim, Muhammad Arif'
'Yassin, Ubaidullah H. M.'
'Tan, Ai Ling'
'Usman, Anwar'
'Hamid, Malai Haniti S. A.'

_publ_section_title
;
 [1-(Pyrazin-2-yl)ethylidene]hydrazine: a new multitopic ligand for the
 design of hybrid molecular frameworks
;
_journal_coeditor_code YO3048
_journal_issue 4
_journal_name_full 'Acta Crystallographica Section C'
_journal_page_first
;
;
_journal_paper_doi 10.1107/S2053229618003273
_journal_volume 74
_journal_year 2018
_chemical_formula_iupac 'C6 H8 N4'
_chemical_formula_moiety 'C6 H8 N4'
_chemical_formula_sum 'C6 H8 N4'
_chemical_formula_weight 136.16
_chemical_name_systematic
;
[1-(Pyrazin-2-yl)ethylidene]hydrazine
;
_space_group_crystal_system monoclinic
_space_group_IT_number 14
_space_group_name_Hall '-P 2ybc'
_space_group_name_H-M_alt 'P 1 21/c 1'
_symmetry_space_group_name_Hall '-P 2ybc'
_symmetry_space_group_name_H-M 'P 1 21/c 1'
_atom_sites_solution_hydrogens mixed
_audit_creation_method SHELXL-2014/7
_cell_angle_alpha 90
_cell_angle_beta 114.0110(10)
_cell_angle_gamma 90
_cell_formula_units_Z 4
_cell_length_a 6.9312(2)
_cell_length_b 14.6542(5)
_cell_length_c 7.1239(3)
_cell_measurement_reflns_used 4009
_cell_measurement_temperature 100(2)
_cell_measurement_theta_max 74.25
_cell_measurement_theta_min 6.80
_cell_volume 660.97(4)
_computing_cell_refinement
;
APEX2 (Bruker, 2008)
;
_computing_data_collection
;
SAINT (Bruker, 2008)
;
_computing_data_reduction
;
SAINT (Bruker, 2008)
;
_computing_molecular_graphics
;
ORTEP-3 (Farrugia, 2012)
;
_computing_publication_material
;
SHELXTL (Bruker, 2008) and WinGX (Farrugia, 2012)
;
_computing_structure_refinement
;
SHELXL2014 (Sheldrick, 2015b)
;
_computing_structure_solution
;
SHELXT (Sheldrick, 2015a)
;
_diffrn_ambient_temperature 100(2)
_diffrn_measured_fraction_theta_full 0.983
_diffrn_measured_fraction_theta_max 0.979
_diffrn_measurement_device_type 'Bruker D8 Venture'
_diffrn_measurement_method '\f and \w scans'
_diffrn_radiation_type CuK\a
_diffrn_radiation_wavelength 1.54178
_diffrn_reflns_av_R_equivalents 0.0251
_diffrn_reflns_limit_h_max 8
_diffrn_reflns_limit_h_min -7
_diffrn_reflns_limit_k_max 17
_diffrn_reflns_limit_k_min -17
_diffrn_reflns_limit_l_max 4
_diffrn_reflns_limit_l_min -8
_diffrn_reflns_number 4097
_diffrn_reflns_theta_full 67.679
_diffrn_reflns_theta_max 70.011
_diffrn_reflns_theta_min 6.039
_exptl_absorpt_coefficient_mu 0.748
_exptl_absorpt_correction_T_max 0.7538
_exptl_absorpt_correction_T_min 0.6374
_exptl_absorpt_correction_type multi-scan
_exptl_absorpt_process_details
;
(SADABS; Bruker, 2008)
;
_exptl_crystal_colour colourless
_exptl_crystal_density_diffrn 1.368
_exptl_crystal_density_method 'Not Measured'
_exptl_crystal_description block
_exptl_crystal_F_000 288
_exptl_crystal_size_max 0.420
_exptl_crystal_size_mid 0.412
_exptl_crystal_size_min 0.260
_refine_diff_density_max 0.276
_refine_diff_density_min -0.200
_refine_ls_extinction_coef 0.054(6)
_refine_ls_extinction_expression Fc^*^=kFc[1+0.001xFc^2^\l^3^/sin(2\q)]^-1/4^
_refine_ls_extinction_method
;
SHELXL2014 (Sheldrick, 2015b)
;
_refine_ls_goodness_of_fit_ref 1.073
_refine_ls_hydrogen_treatment mixed
_refine_ls_matrix_type full
_refine_ls_number_parameters 101
_refine_ls_number_reflns 1229
_refine_ls_number_restraints 0
_refine_ls_restrained_S_all 1.073
_refine_ls_R_factor_all 0.0383
_refine_ls_R_factor_gt 0.0380
_refine_ls_shift/su_max 0.000
_refine_ls_shift/su_mean 0.000
_refine_ls_structure_factor_coef Fsqd
_refine_ls_weighting_details 'w=1/[\s^2^(Fo^2^)+(0.0533P)^2^+0.2650P] where P=(Fo^2^+2Fc^2^)/3'
_refine_ls_weighting_scheme calc
_refine_ls_wR_factor_gt 0.1023
_refine_ls_wR_factor_ref 0.1024
_reflns_number_gt 1214
_reflns_number_total 1229
_reflns_threshold_expression 'I > 2\s(I)'
_cod_data_source_file yo3048sup1.cif
_cod_data_source_block I
_cod_database_code 2021049
_shelx_space_group_comment
;
The symmetry employed for this shelxl refinement is uniquely defined
by the following loop, which should always be used as a source of
symmetry information in preference to the above space-group names.
They are only intended as comments.
;
_shelx_estimated_absorpt_t_min 0.744
_shelx_estimated_absorpt_t_max 0.829

loop_
_space_group_symop_operation_xyz
'x, y, z'
'-x, y+1/2, -z+1/2'
'-x, -y, -z'
'x, -y-1/2, z-1/2'

loop_
_atom_site_type_symbol
_atom_site_label
_atom_site_fract_x
_atom_site_fract_y
_atom_site_fract_z
_atom_site_U_iso_or_equiv
_atom_site_adp_type
_atom_site_calc_flag
_atom_site_occupancy
N N1 0.76455(16) 0.47652(7) 0.81644(16) 0.0191(3) Uani d 1
H H1X 0.886(3) 0.4583(12) 0.808(3) 0.036(4) Uiso d 1
H H1Y 0.721(3) 0.5357(13) 0.791(3) 0.030(4) Uiso d 1
N N2 0.62317(15) 0.40754(6) 0.77471(15) 0.0154(3) Uani d 1
N N3 0.08891(15) 0.36195(7) 0.68272(15) 0.0161(3) Uani d 1
N N4 0.24593(15) 0.18410(7) 0.70304(15) 0.0176(3) Uani d 1
C C1 0.34168(19) 0.52187(8) 0.71706(18) 0.0174(3) Uani d 1
H H1A 0.3859 0.5577 0.6253 0.026 Uiso calc 1
H H1B 0.3955 0.5505 0.8531 0.026 Uiso calc 1
H H1C 0.1871 0.5194 0.6607 0.026 Uiso calc 1
C C2 0.42823(18) 0.42691(7) 0.73552(17) 0.0136(3) Uani d 1
C C3 0.29024(17) 0.34708(7) 0.71175(16) 0.0132(3) Uani d 1
C C4 0.36586(18) 0.25698(8) 0.72217(18) 0.0159(3) Uani d 1
H H4 0.5092 0.2481 0.7439 0.019 Uiso calc 1
C C5 0.04403(19) 0.20021(8) 0.67168(18) 0.0181(3) Uani d 1
H H5 -0.0483 0.1501 0.6557 0.022 Uiso calc 1
C C6 -0.03181(19) 0.28785(8) 0.66219(19) 0.0181(3) Uani d 1
H H6 -0.1754 0.2961 0.6402 0.022 Uiso calc 1

loop_
_atom_site_aniso_label
_atom_site_aniso_U_11
_atom_site_aniso_U_22
_atom_site_aniso_U_33
_atom_site_aniso_U_12
_atom_site_aniso_U_13
_atom_site_aniso_U_23
N1 0.0154(5) 0.0123(6) 0.0294(6) -0.0014(4) 0.0087(4) -0.0010(4)
N2 0.0159(5) 0.0122(5) 0.0177(5) -0.0015(4) 0.0065(4) -0.0010(4)
N3 0.0156(5) 0.0153(5) 0.0172(5) 0.0005(4) 0.0065(4) -0.0017(4)
N4 0.0194(5) 0.0142(5) 0.0191(5) -0.0004(4) 0.0077(4) -0.0005(4)
C1 0.0183(6) 0.0122(6) 0.0205(6) 0.0011(4) 0.0066(5) -0.0001(4)
C2 0.0156(6) 0.0133(6) 0.0116(5) 0.0014(4) 0.0052(4) 0.0000(4)
C3 0.0148(6) 0.0145(6) 0.0098(5) 0.0010(4) 0.0047(4) -0.0008(4)
C4 0.0154(6) 0.0145(6) 0.0177(6) 0.0007(4) 0.0066(5) 0.0001(4)
C5 0.0193(6) 0.0161(6) 0.0196(6) -0.0040(5) 0.0086(5) -0.0026(5)
C6 0.0150(6) 0.0198(7) 0.0199(6) -0.0016(4) 0.0074(5) -0.0030(5)

loop_
_atom_type_symbol
_atom_type_description
_atom_type_scat_dispersion_real
_atom_type_scat_dispersion_imag
_atom_type_scat_source
C C 0.0181 0.0091 'International Tables Vol C Tables 4.2.6.8 and 6.1.1.4'
H H 0.0000 0.0000 'International Tables Vol C Tables 4.2.6.8 and 6.1.1.4'
N N 0.0311 0.0180 'International Tables Vol C Tables 4.2.6.8 and 6.1.1.4'

loop_
_geom_angle_atom_site_label_1
_geom_angle_atom_site_label_2
_geom_angle_atom_site_label_3
_geom_angle
_geom_angle_publ_flag
N2 N1 H1X 111.9(12) ?
N2 N1 H1Y 121.0(11) ?
H1X N1 H1Y 120.3(16) ?
C2 N2 N1 118.83(10) y
C6 N3 C3 116.64(10) y
C4 N4 C5 116.24(10) y
C2 C1 H1A 109.5 ?
C2 C1 H1B 109.5 ?
H1A C1 H1B 109.5 ?
C2 C1 H1C 109.5 ?
H1A C1 H1C 109.5 ?
H1B C1 H1C 109.5 ?
N2 C2 C3 114.93(10) y
N2 C2 C1 124.56(10) y
C3 C2 C1 120.51(10) y
N3 C3 C4 120.02(10) y
N3 C3 C2 118.25(10) y
C4 C3 C2 121.72(10) y
N4 C4 C3 122.97(10) y
N4 C4 H4 118.5 ?
C3 C4 H4 118.5 ?
N4 C5 C6 121.44(11) y
N4 C5 H5 119.3 ?
C6 C5 H5 119.3 ?
N3 C6 C5 122.68(11) y
N3 C6 H6 118.7 ?
C5 C6 H6 118.7 ?

loop_
_geom_bond_atom_site_label_1
_geom_bond_atom_site_label_2
_geom_bond_distance
_geom_bond_publ_flag
N1 N2 1.3540(14) y
N1 H1X 0.910(19) ?
N1 H1Y 0.912(19) ?
N2 C2 1.2950(15) y
N3 C6 1.3420(15) y
N3 C3 1.3426(15) y
N4 C4 1.3259(16) y
N4 C5 1.3452(15) y
C1 C2 1.4999(15) y
C1 H1A 0.9800 ?
C1 H1B 0.9800 ?
C1 H1C 0.9800 ?
C2 C3 1.4765(15) y
C3 C4 1.4114(16) y
C4 H4 0.9500 ?
C5 C6 1.3790(17) y
C5 H5 0.9500 ?
C6 H6 0.9500 ?

loop_
_geom_hbond_atom_site_label_D
_geom_hbond_atom_site_label_H
_geom_hbond_atom_site_label_A
_geom_hbond_site_symmetry_A
_geom_hbond_distance_DH
_geom_hbond_distance_HA
_geom_hbond_distance_DA
_geom_hbond_angle_DHA
N1 H1X N3 1_655 0.910(19) 2.404(19) 3.2440(14) 153.5(15)
N1 H1Y N4 2_656 0.912(19) 2.185(19) 3.0446(15) 156.8(15)

loop_
_geom_torsion_atom_site_label_1
_geom_torsion_atom_site_label_2
_geom_torsion_atom_site_label_3
_geom_torsion_atom_site_label_4
_geom_torsion
_geom_torsion_publ_flag
N1 N2 C2 C3 -174.34(9) y
N1 N2 C2 C1 4.82(17) y
C6 N3 C3 C4 -0.86(16) y
C6 N3 C3 C2 -179.85(9) y
N2 C2 C3 N3 176.22(9) y
C1 C2 C3 N3 -2.98(16) y
N2 C2 C3 C4 -2.75(16) y
C1 C2 C3 C4 178.05(10) y
C5 N4 C4 C3 0.27(17) y
N3 C3 C4 N4 0.48(18) y
C2 C3 C4 N4 179.43(10) y
C4 N4 C5 C6 -0.60(17) y
C3 N3 C6 C5 0.55(17) y
N4 C5 C6 N3 0.20(19) y

_cod_database_fobs_code 2021049
